data_7226509
loop_
_publ_author_name
'Liu, Dong-Sheng'
'Chen, Wen-Tong'
'Huang, Jian-Gen'
'Cheng, Xiao-Di'
'Wang, Jie'
'Sui, Yan'

_publ_section_title
;
 Syntheses, structures and investigation of the properties of mercury
 coordination polymers based on 5-amino-tetrazolate ligands
;
_journal_issue 40
_journal_name_full CrystEngComm
_journal_page_first 7865
_journal_paper_doi 10.1039/C6CE01790H
_journal_volume 18
_journal_year 2016
_chemical_formula_moiety 'C7 H6 Hg N6 O2'
_chemical_formula_sum 'C7 H6 Hg N6 O2'
_chemical_formula_weight 406.77
_chemical_name_systematic
;
 ?
;
_space_group_IT_number 51
_symmetry_cell_setting orthorhombic
_symmetry_space_group_name_Hall '-P 2a 2a'
_symmetry_space_group_name_H-M 'P m m a'
_atom_sites_solution_hydrogens geom
_atom_sites_solution_primary direct
_atom_sites_solution_secondary difmap
_audit_creation_method SHELXL-97
_audit_update_record
;
2016-06-24 deposited with the CCDC.
2016-09-08 downloaded from the CCDC.
;
_cell_angle_alpha 90.00
_cell_angle_beta 90.00
_cell_angle_gamma 90.00
_cell_formula_units_Z 2
_cell_length_a 7.2488(10)
_cell_length_b 6.2654(8)
_cell_length_c 10.1326(13)
_cell_measurement_reflns_used 25
_cell_measurement_temperature 296(2)
_cell_measurement_theta_max 18
_cell_measurement_theta_min 12
_cell_volume 460.19(10)
_computing_cell_refinement 'SAINT (Bruker, 2004)'
_computing_data_collection 'SMART (Bruker, 2004)'
_computing_data_reduction 'SAINT '
_computing_molecular_graphics 'Diamond K.Brandenburg, 1999)'
_computing_publication_material SHELXL-97
_computing_structure_refinement 'SHELXL-97 (Sheldrick, 1997)'
_computing_structure_solution 'SHELXS-97 (Sheldrick, 1997)'
_diffrn_ambient_temperature 296(2)
_diffrn_measured_fraction_theta_full 0.992
_diffrn_measured_fraction_theta_max 0.992
_diffrn_measurement_device_type 'Bruker APEXII CCD'
_diffrn_measurement_method '\f and \w'
_diffrn_radiation_monochromator graphite
_diffrn_radiation_source 'fine-focus sealed tube'
_diffrn_radiation_type MoK\a
_diffrn_radiation_wavelength 0.71073
_diffrn_reflns_av_R_equivalents 0.0849
_diffrn_reflns_av_sigmaI/netI 0.0547
_diffrn_reflns_limit_h_max 8
_diffrn_reflns_limit_h_min -8
_diffrn_reflns_limit_k_max 7
_diffrn_reflns_limit_k_min -7
_diffrn_reflns_limit_l_max 12
_diffrn_reflns_limit_l_min -12
_diffrn_reflns_number 2508
_diffrn_reflns_theta_full 24.99
_diffrn_reflns_theta_max 24.99
_diffrn_reflns_theta_min 2.01
_diffrn_standards_number none
_exptl_absorpt_coefficient_mu 16.718
_exptl_absorpt_correction_T_max 0.087
_exptl_absorpt_correction_T_min 0.044
_exptl_absorpt_correction_type multi-scan
_exptl_absorpt_process_details 'SADABS (Sheldrick, 2004)'
_exptl_crystal_colour Colourless
_exptl_crystal_density_diffrn 2.936
_exptl_crystal_density_method 'not measured'
_exptl_crystal_description Irregular
_exptl_crystal_F_000 372
_exptl_crystal_size_max 0.20
_exptl_crystal_size_mid 0.18
_exptl_crystal_size_min 0.14
_refine_diff_density_max 2.215
_refine_diff_density_min -1.512
_refine_diff_density_rms 0.374
_refine_ls_extinction_coef 0.011(2)
_refine_ls_extinction_expression Fc^*^=kFc[1+0.001xFc^2^\l^3^/sin(2\q)]^-1/4^
_refine_ls_extinction_method SHELXL
_refine_ls_goodness_of_fit_ref 1.001
_refine_ls_hydrogen_treatment constr
_refine_ls_matrix_type full
_refine_ls_number_parameters 75
_refine_ls_number_reflns 485
_refine_ls_number_restraints 120
_refine_ls_restrained_S_all 0.903
_refine_ls_R_factor_all 0.0432
_refine_ls_R_factor_gt 0.0431
_refine_ls_shift/su_max 0.000
_refine_ls_shift/su_mean 0.000
_refine_ls_structure_factor_coef Fsqd
_refine_ls_weighting_details 'calc w=1/[\s^2^(Fo^2^)+(0.0900P)^2^+1.9000P] where P=(Fo^2^+2Fc^2^)/3'
_refine_ls_weighting_scheme calc
_refine_ls_wR_factor_gt 0.1065
_refine_ls_wR_factor_ref 0.1067
_reflns_number_gt 483
_reflns_number_total 485
_reflns_threshold_expression >2sigma(I)
_cod_data_source_file c6ce01790h2.cif
_cod_data_source_block compound-4
_cod_depositor_comments
;
The following automatic conversions were performed:

'_symmetry_cell_setting' value 'Orthorhombic' changed to
'orthorhombic' according to
/usr/data/users/saulius/crontab/automatic-downloads/rss-feeds/RSC/lib/dictionaries/cif_core.dic
dictionary named 'cif_core.dic' version 2.4.2 from 2011-04-26.

'_exptl_absorpt_correction_type' value 'Multi-scan' changed to
'multi-scan' according to
/usr/data/users/saulius/crontab/automatic-downloads/rss-feeds/RSC/lib/dictionaries/cif_core.dic
dictionary named 'cif_core.dic' version 2.4.2 from 2011-04-26.

Automatic conversion script
Id: cif_fix_values 4268 2015-11-12 08:31:59Z antanas 

 Adding full bibliography for 7226506--7226509.cif.
;
_cod_original_sg_symbol_H-M Pmma
_cod_database_code 7226509

loop_
_symmetry_equiv_pos_as_xyz
'x, y, z'
'-x+1/2, -y, z'
'x+1/2, -y, -z'
'-x, y, -z'
'-x, -y, -z'
'x-1/2, y, -z'
'-x-1/2, y, z'
'x, -y, z'

loop_
_atom_site_label
_atom_site_type_symbol
_atom_site_fract_x
_atom_site_fract_y
_atom_site_fract_z
_atom_site_U_iso_or_equiv
_atom_site_adp_type
_atom_site_occupancy
_atom_site_symmetry_multiplicity
_atom_site_calc_flag
_atom_site_refinement_flags
Hg1 Hg 0.2500 0.5000 0.86855(4) 0.0246(4) Uani 1 4 d S
N1 N 0.321(2) 0.181(2) 0.8539(10) 0.022(3) Uani 0.50 1 d PU
N2 N 0.500(2) 0.101(3) 0.8474(15) 0.031(3) Uani 0.50 1 d PU
N3 N 0.024(4) 0.0000 0.850(2) 0.039(5) Uani 0.50 2 d SPU
H3A H -0.0377 -0.1243 0.8454 0.046 Uiso 0.25 1 d PR
H3B H -0.0380 0.1243 0.8514 0.046 Uiso 0.25 1 d PR
C1 C 0.208(3) 0.0000 0.8545(17) 0.029(5) Uani 0.50 2 d SPU
O1 O 0.615(2) 0.592(3) 0.8827(8) 0.030(3) Uani 0.50 1 d PU
N4 N 0.7500 0.5000 0.3986(14) 0.033(3) Uani 1 4 d SU
C2 C 0.7500 0.5000 0.8241(15) 0.022(3) Uani 1 4 d SU
C3 C 0.7500 0.5000 0.6750(15) 0.026(3) Uani 1 4 d SU
C4 C 0.684(2) 0.683(3) 0.6053(14) 0.030(3) Uani 0.50 1 d PU
H4A H 0.6372 0.8071 0.6498 0.036 Uiso 0.50 1 d PR
C5 C 0.6944(18) 0.665(3) 0.4691(13) 0.037(3) Uani 0.50 1 d PU
H5A H 0.6551 0.7889 0.4206 0.044 Uiso 0.50 1 d PR

loop_
_atom_site_aniso_label
_atom_site_aniso_U_11
_atom_site_aniso_U_22
_atom_site_aniso_U_33
_atom_site_aniso_U_23
_atom_site_aniso_U_13
_atom_site_aniso_U_12
Hg1 0.0336(5) 0.0133(5) 0.0269(5) 0.000 0.000 0.000
N1 0.026(4) 0.014(4) 0.024(4) 0.005(3) 0.001(3) -0.004(3)
N2 0.029(4) 0.027(5) 0.037(4) 0.001(4) 0.005(4) 0.001(4)
N3 0.035(9) 0.036(10) 0.044(8) 0.000 -0.008(7) 0.000
C1 0.031(11) 0.033(9) 0.021(6) 0.000 -0.005(6) 0.000
O1 0.026(5) 0.038(7) 0.027(4) -0.003(4) 0.006(3) 0.005(5)
N4 0.031(7) 0.042(8) 0.027(5) 0.000 0.000 0.000
C2 0.013(5) 0.027(7) 0.025(6) 0.000 0.000 0.000
C3 0.031(6) 0.028(6) 0.021(6) 0.000 0.000 0.000
C4 0.029(6) 0.035(7) 0.027(5) 0.002(6) 0.000(5) 0.004(5)
C5 0.040(7) 0.046(7) 0.024(6) 0.003(5) -0.003(4) 0.006(5)

loop_
_atom_type_symbol
_atom_type_description
_atom_type_scat_dispersion_real
_atom_type_scat_dispersion_imag
_atom_type_scat_source
C C 0.0033 0.0016 'International Tables Vol C Tables 4.2.6.8 and 6.1.1.4'
H H 0.0000 0.0000 'International Tables Vol C Tables 4.2.6.8 and 6.1.1.4'
Hg Hg -2.3894 9.2266 'International Tables Vol C Tables 4.2.6.8 and 6.1.1.4'
N N 0.0061 0.0033 'International Tables Vol C Tables 4.2.6.8 and 6.1.1.4'
O O 0.0106 0.0060 'International Tables Vol C Tables 4.2.6.8 and 6.1.1.4'

loop_
_geom_angle_atom_site_label_1
_geom_angle_atom_site_label_2
_geom_angle_atom_site_label_3
_geom_angle
_geom_angle_site_symmetry_1
_geom_angle_site_symmetry_3
N1 Hg1 N1 171.8(6) 7_655 8_565
N1 Hg1 N1 29.0(8) 7_655 .
N1 Hg1 N1 149.8(8) 8_565 .
N1 Hg1 N1 149.8(8) 7_655 2_565
N1 Hg1 N1 29.0(8) 8_565 2_565
N1 Hg1 N1 171.8(6) . 2_565
N1 Hg1 O1 117.0(5) 7_655 .
N1 Hg1 O1 63.5(5) 8_565 .
N1 Hg1 O1 88.0(5) . .
N1 Hg1 O1 92.4(5) 2_565 .
N1 N1 C1 79.2(14) 7_655 2
N1 N1 N2 158.7(10) 7_655 .
C1 N1 N2 79.7(16) 2 .
N1 N1 C1 54.1(10) 7_655 .
C1 N1 C1 25.0(19) 2 .
N2 N1 C1 104.7(14) . .
N1 N1 N3 134.6(10) 7_655 2
C1 N1 N3 55.5(15) 2 2
N2 N1 N3 24.3(10) . 2
C1 N1 N3 80.5(13) . 2
N1 N1 Hg1 75.5(4) 7_655 .
C1 N1 Hg1 154.3(16) 2 .
N2 N1 Hg1 125.7(12) . .
C1 N1 Hg1 129.5(12) . .
N3 N1 Hg1 149.8(12) 2 .
N3 N2 N2 16(3) 2 8
N3 N2 N1 95(3) 2 .
N2 N2 N1 111.1(10) 8 .
N3 N2 C1 52(3) 2 2
N2 N2 C1 67.4(7) 8 2
N1 N2 C1 43.7(8) . 2
N2 N3 N2 148(7) 2 7_655
N2 N3 C1 106(3) 2 .
N2 N3 C1 106(3) 7_655 .
N2 N3 N1 151(4) 2 7_655
N2 N3 N1 61(3) 7_655 7_655
C1 N3 N1 45.3(10) . 7_655
N2 N3 N1 61(3) 2 2
N2 N3 N1 151(4) 7_655 2
C1 N3 N1 45.3(10) . 2
N1 N3 N1 90.7(19) 7_655 2
N2 N3 C1 106(3) 2 2
N2 N3 C1 106(3) 7_655 2
C1 N3 C1 0.6(4) . 2
N1 N3 C1 45.3(10) 7_655 2
N1 N3 C1 45.3(10) 2 2
N2 N3 H3A 14.1 2 .
N2 N3 H3A 134.0 7_655 .
C1 N3 H3A 120.0 . .
N1 N3 H3A 165.2 7_655 .
N1 N3 H3A 74.7 2 .
C1 N3 H3A 120.0 2 .
N2 N3 H3B 134.1 2 .
N2 N3 H3B 14.6 7_655 .
C1 N3 H3B 120.0 . .
N1 N3 H3B 74.7 7_655 .
N1 N3 H3B 165.3 2 .
C1 N3 H3B 120.0 2 .
H3A N3 H3B 120.0 . .
C1 C1 N1 100.8(14) 2 2
C1 C1 N1 100.8(14) 2 7_655
N1 C1 N1 158(3) 2 7_655
C1 C1 N3 178.1(14) 2 .
N1 C1 N3 79.1(13) 2 .
N1 C1 N3 79.1(13) 7_655 .
C1 C1 N1 54.1(10) 2 .
N1 C1 N1 155.0(19) 2 .
N1 C1 N1 46.7(14) 7_655 .
N3 C1 N1 125.8(10) . .
C1 C1 N1 54.1(10) 2 8
N1 C1 N1 46.7(14) 2 8
N1 C1 N1 155.0(19) 7_655 8
N3 C1 N1 125.8(10) . 8
N1 C1 N1 108.2(19) . 8
C1 C1 N2 157.2(7) 2 2
N1 C1 N2 56.5(13) 2 2
N1 C1 N2 101.8(17) 7_655 2
N3 C1 N2 22.6(7) . 2
N1 C1 N2 148.4(14) . 2
N1 C1 N2 103.2(10) 8 2
C1 C1 N2 157.2(7) 2 7_655
N1 C1 N2 101.8(17) 2 7_655
N1 C1 N2 56.5(13) 7_655 7_655
N3 C1 N2 22.6(7) . 7_655
N1 C1 N2 103.2(10) . 7_655
N1 C1 N2 148.4(14) 8 7_655
N2 C1 N2 45.2(15) 2 7_655
C1 C1 N3 1.3(9) 2 2
N1 C1 N3 100.8(13) 2 2
N1 C1 N3 100.8(13) 7_655 2
N3 C1 N3 177(2) . 2
N1 C1 N3 54.1(10) . 2
N1 C1 N3 54.1(10) 8 2
N2 C1 N3 157.1(8) 2 2
N2 C1 N3 157.1(8) 7_655 2
O1 O1 C2 63.2(7) 8_565 .
O1 O1 Hg1 77.7(4) 8_565 .
C2 O1 Hg1 128.6(9) . .
C5 N4 C5 35.5(12) 7_755 .
C5 N4 C5 114.6(16) 7_755 8_565
C5 N4 C5 103.3(15) . 8_565
C5 N4 C5 103.3(15) 7_755 2_665
C5 N4 C5 114.6(16) . 2_665
C5 N4 C5 35.5(12) 8_565 2_665
O1 C2 O1 124.7(15) 7_755 8_565
O1 C2 O1 53.6(15) 7_755 2_665
O1 C2 O1 99.4(15) 8_565 2_665
O1 C2 O1 99.4(15) 7_755 .
O1 C2 O1 53.6(15) 8_565 .
O1 C2 O1 124.7(15) 2_665 .
O1 C2 C3 117.6(8) 7_755 .
O1 C2 C3 117.6(8) 8_565 .
O1 C2 C3 117.6(8) 2_665 .
O1 C2 C3 117.6(8) . .
C4 C3 C4 120.8(17) 8_565 7_755
C4 C3 C4 38.9(14) 8_565 2_665
C4 C3 C4 106.9(17) 7_755 2_665
C4 C3 C4 106.9(17) 8_565 .
C4 C3 C4 38.9(14) 7_755 .
C4 C3 C4 120.8(17) 2_665 .
C4 C3 C2 119.6(9) 8_565 .
C4 C3 C2 119.6(9) 7_755 .
C4 C3 C2 119.6(9) 2_665 .
C4 C3 C2 119.6(9) . .
C4 C4 C5 87.0(9) 7_755 .
C4 C4 C3 70.6(7) 7_755 .
C5 C4 C3 114.2(16) . .
C4 C4 C5 57.6(8) 7_755 7_755
C5 C4 C5 29.4(10) . 7_755
C3 C4 C5 100.5(13) . 7_755
C4 C4 H4A 110.9 7_755 .
C5 C4 H4A 123.4 . .
C3 C4 H4A 122.4 . .
C5 C4 H4A 129.9 7_755 .
C5 C5 N4 72.3(6) 7_755 .
C5 C5 C4 93.0(9) 7_755 .
N4 C5 C4 128.1(16) . .
C5 C5 C4 57.6(8) 7_755 7_755
N4 C5 C4 110.2(13) . 7_755
C4 C5 C4 35.4(13) . 7_755
C5 C5 H5A 107.3 7_755 .
N4 C5 H5A 116.5 . .
C4 C5 H5A 115.4 . .
C4 C5 H5A 122.3 7_755 .

loop_
_geom_bond_atom_site_label_1
_geom_bond_atom_site_label_2
_geom_bond_distance
_geom_bond_site_symmetry_2
Hg1 N1 2.071(15) 7_655
Hg1 N1 2.071(15) 8_565
Hg1 N1 2.071(15) .
Hg1 N1 2.071(15) 2_565
Hg1 O1 2.713(15) .
N1 N1 1.04(3) 7_655
N1 C1 1.153(16) 2
N1 N2 1.39(2) .
N1 C1 1.40(2) .
N1 N3 1.59(3) 2
N2 N3 0.657(19) 2
N2 N2 1.26(4) 8
N2 C1 1.64(3) 2
N3 N2 0.657(19) 2
N3 N2 0.657(19) 7_655
N3 C1 1.34(4) .
N3 N1 1.59(3) 7_655
N3 N1 1.59(3) 2
N3 C1 1.94(4) 2
N3 H3A 0.9000 .
N3 H3B 0.9000 .
C1 C1 0.60(5) 2
C1 N1 1.153(16) 2
C1 N1 1.153(16) 7_655
C1 N1 1.40(2) 8
C1 N2 1.64(3) 2
C1 N2 1.64(3) 7_655
C1 N3 1.94(4) 2
O1 O1 1.16(3) 8_565
O1 C2 1.281(16) .
N4 C5 1.322(16) 7_755
N4 C5 1.322(16) .
N4 C5 1.322(16) 8_565
N4 C5 1.322(16) 2_665
C2 O1 1.281(16) 7_755
C2 O1 1.281(16) 8_565
C2 O1 1.281(16) 2_665
C2 C3 1.51(2) .
C3 C4 1.43(2) 8_565
C3 C4 1.43(2) 7_755
C3 C4 1.43(2) 2_665
C3 C4 1.43(2) .
C4 C4 0.95(3) 7_755
C4 C5 1.387(19) .
C4 C5 1.64(2) 7_755
C4 H4A 0.9600 .
C5 C5 0.81(3) 7_755
C5 C4 1.64(2) 7_755
C5 H5A 0.9598 .
